data_2236265
loop_
_publ_author_name
'Pervez, Humayun'
'Khan, Nazia'
'Iqbal, Mohammad S.'
'Yaqub, Muhammad'
'Tahir, M. Nawaz'

_publ_section_title
;
 (2<i>Z</i>)-<i>N</i>-(2-Chlorobenzyl)-2-(2-oxo-2,3-dihydro-1<i>H</i>-indol-3-ylidene)hydrazinecarbothioamide
;
_journal_coeditor_code HB6928
_journal_issue 9
_journal_name_full 'Acta Crystallographica Section E'
_journal_page_first o2731
_journal_paper_doi 10.1107/S1600536812035076
_journal_volume 68
_journal_year 2012
_chemical_formula_iupac 'C16 H13 Cl N4 O S'
_chemical_formula_moiety 'C16 H13 Cl N4 O S'
_chemical_formula_sum 'C16 H13 Cl N4 O S'
_chemical_formula_weight 344.81
_chemical_name_systematic
;
(2<i>Z</i>)-<i>N</i>-(2-Chlorobenzyl)-2-(2-oxo-2,3-dihydro-1<i>H</i>-indol-
3-ylidene)hydrazinecarbothioamide
;
_space_group_IT_number 14
_symmetry_cell_setting monoclinic
_symmetry_space_group_name_Hall '-P 2ybc'
_symmetry_space_group_name_H-M 'P 1 21/c 1'
_atom_sites_solution_hydrogens geom
_atom_sites_solution_primary direct
_atom_sites_solution_secondary difmap
_audit_creation_method SHELXL-97
_cell_angle_alpha 90
_cell_angle_beta 93.151(3)
_cell_angle_gamma 90
_cell_formula_units_Z 4
_cell_length_a 13.7017(10)
_cell_length_b 14.1585(10)
_cell_length_c 8.2698(5)
_cell_measurement_reflns_used 2075
_cell_measurement_temperature 296(2)
_cell_measurement_theta_max 28.42
_cell_measurement_theta_min 1.49
_cell_volume 1601.88(19)
_computing_cell_refinement 'SAINT (Bruker, 2009)'
_computing_data_collection 'APEX2 (Bruker, 2009)'
_computing_data_reduction 'SAINT (Bruker, 2009)'
_computing_molecular_graphics 'ORTEP-3 for Windows (Farrugia, 1997) and PLATON (Spek, 2009)'
_computing_publication_material 'WinGX (Farrugia, 1999) and PLATON (Spek, 2009)'
_computing_structure_refinement 'SHELXL97 (Sheldrick, 2008)'
_computing_structure_solution 'SHELXS97 (Sheldrick, 2008)'
_diffrn_ambient_temperature 296(2)
_diffrn_detector_area_resol_mean 7.50
_diffrn_measured_fraction_theta_full 0.987
_diffrn_measured_fraction_theta_max 0.987
_diffrn_measurement_device_type 'Bruker Kappa APEXII CCD'
_diffrn_measurement_method \w
_diffrn_radiation_monochromator graphite
_diffrn_radiation_source 'fine-focus sealed tube'
_diffrn_radiation_type MoK\a
_diffrn_radiation_wavelength 0.71073
_diffrn_reflns_av_R_equivalents 0.0326
_diffrn_reflns_av_sigmaI/netI 0.0409
_diffrn_reflns_limit_h_max 18
_diffrn_reflns_limit_h_min -18
_diffrn_reflns_limit_k_max 18
_diffrn_reflns_limit_k_min -13
_diffrn_reflns_limit_l_max 11
_diffrn_reflns_limit_l_min -8
_diffrn_reflns_number 14957
_diffrn_reflns_theta_full 28.42
_diffrn_reflns_theta_max 28.42
_diffrn_reflns_theta_min 1.49
_diffrn_standards_number 0
_exptl_absorpt_coefficient_mu 0.378
_exptl_absorpt_correction_T_max 0.929
_exptl_absorpt_correction_T_min 0.888
_exptl_absorpt_correction_type multi-scan
_exptl_absorpt_process_details '(SADABS; Bruker, 2005)'
_exptl_crystal_colour orange
_exptl_crystal_density_diffrn 1.430
_exptl_crystal_density_method 'not measured'
_exptl_crystal_description prism
_exptl_crystal_F_000 712
_exptl_crystal_size_max 0.32
_exptl_crystal_size_mid 0.23
_exptl_crystal_size_min 0.20
_refine_diff_density_max 0.214
_refine_diff_density_min -0.289
_refine_ls_goodness_of_fit_ref 1.020
_refine_ls_hydrogen_treatment constr
_refine_ls_matrix_type full
_refine_ls_number_parameters 208
_refine_ls_number_reflns 3935
_refine_ls_number_restraints 0
_refine_ls_restrained_S_all 1.020
_refine_ls_R_factor_all 0.0785
_refine_ls_R_factor_gt 0.0430
_refine_ls_shift/su_max 0.000
_refine_ls_shift/su_mean 0.000
_refine_ls_structure_factor_coef Fsqd
_refine_ls_weighting_details 'calc w=1/[\s^2^(Fo^2^)+(0.0415P)^2^+0.3273P] where P=(Fo^2^+2Fc^2^)/3'
_refine_ls_weighting_scheme calc
_refine_ls_wR_factor_gt 0.0921
_refine_ls_wR_factor_ref 0.1053
_reflns_number_gt 2541
_reflns_number_total 3935
_reflns_threshold_expression I>2\s(I)
_cod_data_source_file hb6928.cif
_cod_data_source_block I
_cod_original_sg_symbol_H-M 'P 21/c'
_cod_database_code 2236265
_cod_database_fobs_code 2236265

loop_
_symmetry_equiv_pos_site_id
_symmetry_equiv_pos_as_xyz
1 x,y,z
2 -x,1/2+y,1/2-z
3 -x,-y,-z
4 x,1/2-y,1/2+z

loop_
_atom_site_aniso_label
_atom_site_aniso_U_11
_atom_site_aniso_U_22
_atom_site_aniso_U_33
_atom_site_aniso_U_12
_atom_site_aniso_U_13
_atom_site_aniso_U_23
Cl1 0.0945(5) 0.0626(4) 0.0842(4) -0.0105(3) 0.0230(4) 0.0024(3)
S1 0.0545(3) 0.0484(3) 0.0491(3) -0.0073(3) 0.0144(2) 0.0011(2)
O1 0.0604(9) 0.0332(7) 0.0602(8) -0.0045(7) 0.0230(7) -0.0027(6)
N1 0.0451(10) 0.0386(9) 0.0477(9) 0.0048(7) 0.0148(7) -0.0051(7)
N2 0.0338(8) 0.0342(8) 0.0326(7) 0.0000(7) -0.0002(6) -0.0001(6)
N3 0.0378(9) 0.0321(8) 0.0396(8) 0.0006(7) 0.0073(7) -0.0032(6)
N4 0.0364(9) 0.0423(9) 0.0424(8) 0.0042(7) 0.0080(7) 0.0018(7)
C1 0.0363(10) 0.0384(10) 0.0304(8) -0.0040(8) -0.0014(7) -0.0002(7)
C2 0.0574(13) 0.0422(11) 0.0466(11) -0.0061(10) 0.0023(9) -0.0018(9)
C3 0.0712(16) 0.0534(13) 0.0598(13) -0.0266(12) 0.0038(12) 0.0019(11)
C4 0.0571(14) 0.0799(17) 0.0526(12) -0.0262(13) 0.0135(11) 0.0042(12)
C5 0.0434(12) 0.0663(14) 0.0460(11) -0.0069(11) 0.0091(9) -0.0059(10)
C6 0.0381(11) 0.0440(10) 0.0323(9) -0.0036(9) 0.0007(8) -0.0011(8)
C7 0.0415(11) 0.0363(10) 0.0366(9) 0.0018(9) 0.0057(8) -0.0005(7)
C8 0.0350(10) 0.0340(9) 0.0295(8) 0.0011(8) -0.0010(7) -0.0008(7)
C9 0.0343(10) 0.0420(10) 0.0287(8) 0.0015(8) -0.0015(7) -0.0040(7)
C10 0.0504(12) 0.0531(12) 0.0376(10) 0.0165(10) 0.0065(9) -0.0019(9)
C11 0.0421(12) 0.0499(11) 0.0364(9) 0.0132(10) 0.0121(8) -0.0004(8)
C12 0.0519(13) 0.0535(12) 0.0439(11) 0.0106(10) 0.0159(10) -0.0010(9)
C13 0.0745(17) 0.0705(16) 0.0519(13) 0.0304(15) 0.0065(12) 0.0110(11)
C14 0.0614(17) 0.103(2) 0.0668(16) 0.0278(17) -0.0094(13) -0.0021(15)
C15 0.0481(14) 0.090(2) 0.0766(16) 0.0000(14) 0.0015(12) -0.0178(15)
C16 0.0509(14) 0.0575(14) 0.0615(13) 0.0094(12) 0.0111(11) 0.0021(10)

loop_
_atom_site_type_symbol
_atom_site_label
_atom_site_fract_x
_atom_site_fract_y
_atom_site_fract_z
_atom_site_U_iso_or_equiv
_atom_site_thermal_displace_type
_atom_site_occupancy
_atom_site_disorder_group
Cl Cl1 0.34601(5) -0.04349(4) 0.12764(8) 0.0798(3) Uani 1.000 -16
S S1 0.30114(4) 0.37338(4) -0.01319(6) 0.0502(2) Uani 1.000 -16
O O1 0.07991(10) 0.44729(9) 0.35390(16) 0.0505(5) Uani 1.000 -16
N N1 -0.05032(11) 0.37716(11) 0.47406(17) 0.0434(5) Uani 1.000 -16
N N2 0.11200(10) 0.24682(10) 0.24169(15) 0.0336(4) Uani 1.000 -16
N N3 0.17023(10) 0.31195(10) 0.17804(16) 0.0363(5) Uani 1.000 -16
N N4 0.26056(11) 0.19523(11) 0.06682(17) 0.0402(5) Uani 1.000 -16
C C1 -0.02814(12) 0.22197(12) 0.40963(19) 0.0352(5) Uani 1.000 -16
C C2 -0.04817(15) 0.12656(14) 0.4110(2) 0.0488(7) Uani 1.000 -16
C C3 -0.12841(17) 0.09610(16) 0.4929(3) 0.0615(8) Uani 1.000 -16
C C4 -0.18653(16) 0.16013(18) 0.5692(3) 0.0628(8) Uani 1.000 -16
C C5 -0.16717(15) 0.25630(16) 0.5693(2) 0.0517(7) Uani 1.000 -16
C C6 -0.08666(13) 0.28509(13) 0.48984(19) 0.0382(6) Uani 1.000 -16
C C7 0.02986(13) 0.37795(13) 0.3854(2) 0.0380(6) Uani 1.000 -16
C C8 0.04609(12) 0.27811(12) 0.33533(18) 0.0329(5) Uani 1.000 -16
C C9 0.24367(12) 0.28702(12) 0.07912(19) 0.0351(5) Uani 1.000 -16
C C10 0.34135(14) 0.15508(15) -0.0198(2) 0.0469(7) Uani 1.000 -16
C C11 0.42635(14) 0.12971(14) 0.0949(2) 0.0424(6) Uani 1.000 -16
C C12 0.43573(15) 0.04174(14) 0.1681(2) 0.0493(7) Uani 1.000 -16
C C13 0.51332(19) 0.01890(19) 0.2740(3) 0.0655(9) Uani 1.000 -16
C C14 0.5822(2) 0.0854(2) 0.3117(3) 0.0775(10) Uani 1.000 -16
C C15 0.57512(18) 0.1745(2) 0.2452(3) 0.0716(10) Uani 1.000 -16
C C16 0.49822(16) 0.19569(16) 0.1363(3) 0.0563(8) Uani 1.000 -16
H H1 -0.07566 0.42658 0.51532 0.0520 Uiso 1.000 -16
H H2 -0.00915 0.08379 0.35873 0.0585 Uiso 1.000 -16
H H3 -0.14309 0.03203 0.49624 0.0737 Uiso 1.000 -16
H H3A 0.16137 0.37063 0.19967 0.0436 Uiso 1.000 -16
H H4 -0.24022 0.13810 0.62202 0.0754 Uiso 1.000 -16
H H4A 0.22182 0.15693 0.11237 0.0482 Uiso 1.000 -16
H H5 -0.20661 0.29916 0.62051 0.0620 Uiso 1.000 -16
H H10A 0.36248 0.20052 -0.09843 0.0563 Uiso 1.000 -16
H H10B 0.31882 0.09901 -0.07802 0.0563 Uiso 1.000 -16
H H13 0.51841 -0.04121 0.31903 0.0786 Uiso 1.000 -16
H H14 0.63470 0.07069 0.38322 0.0930 Uiso 1.000 -16
H H15 0.62188 0.22004 0.27339 0.0861 Uiso 1.000 -16
H H16 0.49455 0.25549 0.08983 0.0676 Uiso 1.000 -16

loop_
_atom_type_symbol
_atom_type_description
_atom_type_scat_dispersion_real
_atom_type_scat_dispersion_imag
_atom_type_scat_source
C C 0.0033 0.0016 'International Tables Vol C Tables 4.2.6.8 and 6.1.1.4'
H H 0.0000 0.0000 'International Tables Vol C Tables 4.2.6.8 and 6.1.1.4'
N N 0.0061 0.0033 'International Tables Vol C Tables 4.2.6.8 and 6.1.1.4'
O O 0.0106 0.0060 'International Tables Vol C Tables 4.2.6.8 and 6.1.1.4'
S S 0.1246 0.1234 'International Tables Vol C Tables 4.2.6.8 and 6.1.1.4'
Cl Cl 0.1484 0.1585 'International Tables Vol C Tables 4.2.6.8 and 6.1.1.4'

loop_
_geom_angle_atom_site_label_1
_geom_angle_atom_site_label_2
_geom_angle_atom_site_label_3
_geom_angle
_geom_angle_publ_flag
C6 N1 C7 111.13(15) no
N3 N2 C8 116.49(14) no
N2 N3 C9 121.67(14) no
C9 N4 C10 123.90(15) no
C7 N1 H1 124.00 no
C6 N1 H1 124.00 no
C9 N3 H3A 119.00 no
N2 N3 H3A 119.00 no
C9 N4 H4A 118.00 no
C10 N4 H4A 118.00 no
C2 C1 C6 120.31(16) no
C2 C1 C8 133.12(16) no
C6 C1 C8 106.56(15) no
C1 C2 C3 118.08(18) no
C2 C3 C4 120.6(2) no
C3 C4 C5 122.0(2) no
C4 C5 C6 116.66(19) no
N1 C6 C1 109.58(15) no
N1 C6 C5 128.09(17) no
C1 C6 C5 122.33(18) no
O1 C7 N1 126.73(17) no
O1 C7 C8 127.01(16) no
N1 C7 C8 106.26(15) no
N2 C8 C7 127.38(15) no
N2 C8 C1 126.22(16) no
C1 C8 C7 106.39(14) no
S1 C9 N3 117.66(13) no
S1 C9 N4 126.66(13) no
N3 C9 N4 115.68(15) no
N4 C10 C11 111.33(14) no
C12 C11 C16 116.71(18) no
C10 C11 C16 120.63(18) no
C10 C11 C12 122.63(18) no
C11 C12 C13 122.5(2) no
Cl1 C12 C11 119.38(15) no
Cl1 C12 C13 118.11(17) no
C12 C13 C14 119.1(2) no
C13 C14 C15 120.7(2) no
C14 C15 C16 119.6(2) no
C11 C16 C15 121.4(2) no
C1 C2 H2 121.00 no
C3 C2 H2 121.00 no
C2 C3 H3 120.00 no
C4 C3 H3 120.00 no
C3 C4 H4 119.00 no
C5 C4 H4 119.00 no
C4 C5 H5 122.00 no
C6 C5 H5 122.00 no
N4 C10 H10A 109.00 no
N4 C10 H10B 109.00 no
C11 C10 H10A 109.00 no
C11 C10 H10B 109.00 no
H10A C10 H10B 108.00 no
C12 C13 H13 120.00 no
C14 C13 H13 120.00 no
C13 C14 H14 120.00 no
C15 C14 H14 120.00 no
C14 C15 H15 120.00 no
C16 C15 H15 120.00 no
C11 C16 H16 119.00 no
C15 C16 H16 119.00 no

loop_
_geom_bond_atom_site_label_1
_geom_bond_atom_site_label_2
_geom_bond_distance
_geom_bond_publ_flag
Cl1 C12 1.742(2) no
S1 C9 1.6625(18) no
O1 C7 1.234(2) no
N1 C6 1.404(2) no
N1 C7 1.354(2) no
N2 N3 1.345(2) no
N2 C8 1.299(2) no
N3 C9 1.377(2) no
N4 C9 1.325(2) no
N4 C10 1.466(2) no
N1 H1 0.8600 no
N3 H3A 0.8600 no
N4 H4A 0.8600 no
C1 C8 1.453(2) no
C1 C2 1.379(3) no
C1 C6 1.393(2) no
C2 C3 1.391(3) no
C3 C4 1.382(3) no
C4 C5 1.387(3) no
C5 C6 1.376(3) no
C7 C8 1.493(2) no
C10 C11 1.505(3) no
C11 C16 1.387(3) no
C11 C12 1.388(3) no
C12 C13 1.378(3) no
C13 C14 1.357(4) no
C14 C15 1.378(4) no
C15 C16 1.381(3) no
C2 H2 0.9300 no
C3 H3 0.9300 no
C4 H4 0.9300 no
C5 H5 0.9300 no
C10 H10A 0.9700 no
C10 H10B 0.9700 no
C13 H13 0.9300 no
C14 H14 0.9300 no
C15 H15 0.9300 no
C16 H16 0.9300 no

loop_
_geom_hbond_atom_site_label_D
_geom_hbond_atom_site_label_H
_geom_hbond_atom_site_label_A
_geom_hbond_site_symmetry_A
_geom_hbond_distance_DH
_geom_hbond_distance_HA
_geom_hbond_distance_DA
_geom_hbond_angle_DHA
_geom_hbond_publ_flag
N3 H3A O1 . 0.86 2.05 2.7416(19) 137 yes
N4 H4A N2 . 0.86 2.28 2.663(2) 107 yes
N1 H1 O1 3_566 0.86 2.09 2.903(2) 157 yes

loop_
_geom_torsion_atom_site_label_1
_geom_torsion_atom_site_label_2
_geom_torsion_atom_site_label_3
_geom_torsion_atom_site_label_4
_geom_torsion
_geom_torsion_publ_flag
C7 N1 C6 C1 0.42(19) no
C7 N1 C6 C5 -179.26(17) no
C6 N1 C7 O1 -177.87(17) no
C6 N1 C7 C8 1.46(18) no
C8 N2 N3 C9 178.97(14) no
N3 N2 C8 C1 176.21(14) no
N3 N2 C8 C7 -2.4(2) no
N2 N3 C9 S1 171.76(11) no
N2 N3 C9 N4 -7.8(2) no
C10 N4 C9 S1 6.5(2) no
C10 N4 C9 N3 -174.00(14) no
C9 N4 C10 C11 98.6(2) no
C6 C1 C2 C3 0.6(3) no
C8 C1 C2 C3 -178.34(19) no
C2 C1 C6 N1 178.63(15) no
C2 C1 C6 C5 -1.7(3) no
C8 C1 C6 N1 -2.16(18) no
C8 C1 C6 C5 177.54(16) no
C2 C1 C8 N2 3.1(3) no
C2 C1 C8 C7 -177.98(18) no
C6 C1 C8 N2 -175.93(15) no
C6 C1 C8 C7 2.96(17) no
C1 C2 C3 C4 0.6(3) no
C2 C3 C4 C5 -0.8(4) no
C3 C4 C5 C6 -0.2(3) no
C4 C5 C6 N1 -178.93(18) no
C4 C5 C6 C1 1.4(3) no
O1 C7 C8 N2 -4.5(3) no
O1 C7 C8 C1 176.61(17) no
N1 C7 C8 N2 176.14(16) no
N1 C7 C8 C1 -2.73(18) no
N4 C10 C11 C12 89.5(2) no
N4 C10 C11 C16 -88.4(2) no
C10 C11 C12 Cl1 -0.3(2) no
C10 C11 C12 C13 -179.54(19) no
C16 C11 C12 Cl1 177.75(15) no
C16 C11 C12 C13 -1.5(3) no
C10 C11 C16 C15 178.0(2) no
C12 C11 C16 C15 -0.1(3) no
Cl1 C12 C13 C14 -177.65(19) no
C11 C12 C13 C14 1.7(3) no
C12 C13 C14 C15 -0.1(4) no
C13 C14 C15 C16 -1.4(4) no
C14 C15 C16 C11 1.5(4) no

loop_
_cod_related_entry_id
_cod_related_entry_database
_cod_related_entry_code
1 ChemSpider 30658073
